data_7036776
loop_
_publ_author_name
'Velian, Alexandra'
'Cossairt, Brandi M.'
'Cummins, Christopher C.'

_publ_section_title
;
 Assembly and stabilization of {E(cyclo-P3)2} (E = Sn, Pb) as a bridging
 ligand spanning two triaryloxyniobium units.
;
_journal_issue 5
_journal_name_full 'Dalton transactions (Cambridge, England : 2003)'
_journal_page_first 1891
_journal_page_last 1895
_journal_paper_doi 10.1039/c5dt03383g
_journal_volume 45
_journal_year 2016
_chemical_formula_moiety 'C82 H112 N2 Nb2 O6 P6, (C6 H6)'
_chemical_formula_sum 'C88 H118 N2 Nb2 O6 P6'
_chemical_formula_weight 1749.6787
_space_group_crystal_system triclinic
_space_group_IT_number 2
_space_group_name_Hall '-P 1'
_space_group_name_H-M_alt 'P -1'
_symmetry_space_group_name_Hall '-P 1'
_symmetry_space_group_name_H-M 'P -1'
_atom_sites_solution_hydrogens geom
_atom_sites_solution_primary direct
_atom_sites_solution_secondary difmap
_audit_creation_method SHELXL-2014/7
_audit_update_record
;
2015-09-30 deposited with the CCDC.
2015-10-05 downloaded from the CCDC.
;
_cell_angle_alpha 94.9290(10)
_cell_angle_beta 93.6830(10)
_cell_angle_gamma 95.8840(10)
_cell_formula_units_Z 1
_cell_length_a 10.4029(7)
_cell_length_b 13.7294(10)
_cell_length_c 16.3434(12)
_cell_measurement_temperature 100(2)
_cell_volume 2307.1(3)
_computing_cell_refinement 'SAINT 7.46A (Bruker-AXS, 2009)'
_computing_data_collection 'APEX2 v2009.9.0 (Bruker-AXS, 2009)'
_computing_data_reduction 'SAINT 7.46A (Bruker-AXS, 2009)'
_computing_structure_refinement 'SHELXL-97 (Sheldrick, 2009)'
_computing_structure_solution 'SHELXS-97 (Sheldrick, 2009)'
_diffrn_ambient_temperature 100(2)
_diffrn_detector_area_resol_mean 8.3
_diffrn_measured_fraction_theta_full 1.000
_diffrn_measured_fraction_theta_max 0.998
_diffrn_measurement_device_type 'Bruker Smart APEX CCD'
_diffrn_measurement_method '\f and \w scans'
_diffrn_radiation_type MoK\a
_diffrn_radiation_wavelength 0.71073
_diffrn_reflns_av_R_equivalents 0.1072
_diffrn_reflns_av_unetI/netI 0.0899
_diffrn_reflns_laue_measured_fraction_full 1.000
_diffrn_reflns_laue_measured_fraction_max 0.998
_diffrn_reflns_limit_h_max 13
_diffrn_reflns_limit_h_min -13
_diffrn_reflns_limit_k_max 18
_diffrn_reflns_limit_k_min -18
_diffrn_reflns_limit_l_max 21
_diffrn_reflns_limit_l_min -21
_diffrn_reflns_number 57444
_diffrn_reflns_point_group_measured_fraction_full 1.000
_diffrn_reflns_point_group_measured_fraction_max 0.998
_diffrn_reflns_theta_full 25.242
_diffrn_reflns_theta_max 28.282
_diffrn_reflns_theta_min 1.862
_diffrn_source 'fine-focus sealed tube'
_exptl_absorpt_coefficient_mu 0.400
_exptl_absorpt_correction_T_max 0.7461
_exptl_absorpt_correction_T_min 0.6618
_exptl_absorpt_correction_type multi-scan
_exptl_absorpt_process_details 'SADABS (Sheldrick, 2009)'
_exptl_crystal_colour 'dark red'
_exptl_crystal_density_diffrn 1.203
_exptl_crystal_density_method 'not measured'
_exptl_crystal_description shard
_exptl_crystal_F_000 880
_exptl_crystal_size_max 0.140
_exptl_crystal_size_mid 0.080
_exptl_crystal_size_min 0.040
_refine_diff_density_max 0.877
_refine_diff_density_min -0.746
_refine_diff_density_rms 0.100
_refine_ls_extinction_method none
_refine_ls_goodness_of_fit_ref 1.014
_refine_ls_hydrogen_treatment constr
_refine_ls_matrix_type full
_refine_ls_number_parameters 563
_refine_ls_number_reflns 11436
_refine_ls_number_restraints 986
_refine_ls_restrained_S_all 0.981
_refine_ls_R_factor_all 0.0837
_refine_ls_R_factor_gt 0.0461
_refine_ls_shift/su_max 0.001
_refine_ls_shift/su_mean 0.000
_refine_ls_structure_factor_coef Fsqd
_refine_ls_weighting_details 'w=1/[\s^2^(Fo^2^)+(0.0234P)^2^+1.5512P] where P=(Fo^2^+2Fc^2^)/3'
_refine_ls_weighting_scheme calc
_refine_ls_wR_factor_gt 0.0829
_refine_ls_wR_factor_ref 0.0982
_reflns_Friedel_coverage 0.000
_reflns_number_gt 8015
_reflns_number_total 11436
_reflns_threshold_expression 'I > 2\s(I)'
_cod_data_source_file c5dt03383g2.cif
_cod_data_source_block final
_cod_depositor_comments 'Adding full bibliography for 7036776--7036781.cif.'
_cod_database_code 7036776
_shelx_shelxl_version_number 2014/7
_shelx_space_group_comment
;
The symmetry employed for this shelxl refinement is uniquely defined
by the following loop, which should always be used as a source of
symmetry information in preference to the above space-group names.
They are only intended as comments.
;
_shelx_estimated_absorpt_t_min 0.946
_shelx_estimated_absorpt_t_max 0.984
_exptl_absorpt_special_details ;

loop_
_space_group_symop_operation_xyz
'x, y, z'
'-x, -y, -z'

loop_
_atom_site_label
_atom_site_type_symbol
_atom_site_fract_x
_atom_site_fract_y
_atom_site_fract_z
_atom_site_U_iso_or_equiv
_atom_site_adp_type
_atom_site_occupancy
_atom_site_site_symmetry_order
_atom_site_calc_flag
_atom_site_refinement_flags_posn
_atom_site_refinement_flags_adp
_atom_site_refinement_flags_occupancy
_atom_site_disorder_assembly
_atom_site_disorder_group
Nb1 Nb 0.15396(2) 0.65299(2) 0.22028(2) 0.01302(7) Uani 1 1 d . U . . .
P1 P 0.14323(7) 0.65796(5) 0.06346(5) 0.01919(17) Uani 1 1 d . U . . .
P2 P 0.05488(7) 0.50439(5) 0.06161(5) 0.01783(16) Uani 1 1 d . U . . .
P3 P -0.04065(7) 0.62730(5) 0.11716(5) 0.01811(16) Uani 1 1 d . U . . .
O1 O 0.02397(17) 0.62041(13) 0.29835(11) 0.0145(4) Uani 1 1 d . U . . .
O2 O 0.22743(17) 0.53468(12) 0.23800(11) 0.0139(4) Uani 1 1 d . U . . .
O3 O 0.15753(18) 0.79007(13) 0.24807(12) 0.0179(4) Uani 1 1 d . U . . .
N1 N 0.3748(2) 0.69990(16) 0.19243(14) 0.0159(5) Uani 1 1 d . U . . .
C11 C -0.1738(3) 0.6634(2) 0.34917(17) 0.0181(6) Uani 1 1 d . U . . .
C12 C -0.1031(3) 0.5930(2) 0.30999(16) 0.0152(6) Uani 1 1 d . U . . .
C121 C -0.1110(3) 0.7668(2) 0.3784(2) 0.0255(7) Uani 1 1 d . U . . .
H121 H -0.0175 0.7701 0.3667 0.031 Uiso 1 1 calc R U . . .
C122 C -0.1707(4) 0.8444(3) 0.3331(3) 0.0492(11) Uani 1 1 d . U . . .
H12A H -0.1669 0.8292 0.2737 0.074 Uiso 1 1 calc R U . . .
H12B H -0.1226 0.9089 0.3503 0.074 Uiso 1 1 calc R U . . .
H12C H -0.2612 0.8454 0.3461 0.074 Uiso 1 1 calc R U . . .
C123 C -0.1174(4) 0.7888(3) 0.4719(2) 0.0492(10) Uani 1 1 d . U . . .
H12D H -0.0726 0.8543 0.4895 0.074 Uiso 1 1 calc R U . . .
H12E H -0.0755 0.7394 0.5007 0.074 Uiso 1 1 calc R U . . .
H12F H -0.2082 0.7867 0.4850 0.074 Uiso 1 1 calc R U . . .
C13 C -0.3024(3) 0.6362(2) 0.36293(18) 0.0224(6) Uani 1 1 d . U . . .
H13 H -0.3516 0.6834 0.3882 0.027 Uiso 1 1 calc R U . . .
C14 C -0.3602(3) 0.5412(2) 0.34039(18) 0.0239(7) Uani 1 1 d . U . . .
H14 H -0.4482 0.5236 0.3502 0.029 Uiso 1 1 calc R U . . .
C15 C -0.2890(3) 0.4729(2) 0.30371(17) 0.0208(6) Uani 1 1 d . U . . .
H15 H -0.3290 0.4078 0.2890 0.025 Uiso 1 1 calc R U . . .
C16 C -0.1599(3) 0.4962(2) 0.28743(17) 0.0170(6) Uani 1 1 d . U . . .
C161 C -0.0870(3) 0.4162(2) 0.24801(17) 0.0186(6) Uani 1 1 d . U . . .
H161 H -0.0033 0.4482 0.2312 0.022 Uiso 1 1 calc R U . . .
C162 C -0.1633(3) 0.3637(2) 0.17032(18) 0.0262(7) Uani 1 1 d . U . . .
H16A H -0.2426 0.3271 0.1857 0.039 Uiso 1 1 calc R U . . .
H16B H -0.1100 0.3181 0.1426 0.039 Uiso 1 1 calc R U . . .
H16C H -0.1861 0.4125 0.1331 0.039 Uiso 1 1 calc R U . . .
C163 C -0.0548(3) 0.3409(2) 0.30903(19) 0.0262(7) Uani 1 1 d . U . . .
H16D H -0.0007 0.3746 0.3565 0.039 Uiso 1 1 calc R U . . .
H16E H -0.0078 0.2906 0.2816 0.039 Uiso 1 1 calc R U . . .
H16F H -0.1353 0.3097 0.3278 0.039 Uiso 1 1 calc R U . . .
C21 C 0.2738(2) 0.46393(19) 0.28261(17) 0.0148(6) Uani 1 1 d . U . . .
C22 C 0.3114(3) 0.3796(2) 0.23839(18) 0.0192(6) Uani 1 1 d . U . . .
C221 C 0.3060(3) 0.3671(2) 0.14558(18) 0.0219(6) Uani 1 1 d . U . . .
H221 H 0.2764 0.4281 0.1248 0.026 Uiso 1 1 calc R U . . .
C222 C 0.2078(3) 0.2801(2) 0.1104(2) 0.0316(8) Uani 1 1 d . U . . .
H22A H 0.2347 0.2191 0.1296 0.047 Uiso 1 1 calc R U . . .
H22B H 0.2041 0.2755 0.0501 0.047 Uiso 1 1 calc R U . . .
H22C H 0.1220 0.2902 0.1289 0.047 Uiso 1 1 calc R U . . .
C223 C 0.4407(3) 0.3551(2) 0.1146(2) 0.0323(8) Uani 1 1 d . U . . .
H22D H 0.5014 0.4122 0.1361 0.049 Uiso 1 1 calc R U . . .
H22E H 0.4348 0.3500 0.0543 0.049 Uiso 1 1 calc R U . . .
H22F H 0.4717 0.2953 0.1338 0.049 Uiso 1 1 calc R U . . .
C23 C 0.3554(3) 0.3067(2) 0.2844(2) 0.0256(7) Uani 1 1 d . U . . .
H23 H 0.3824 0.2496 0.2565 0.031 Uiso 1 1 calc R U . . .
C24 C 0.3604(3) 0.3158(2) 0.3692(2) 0.0274(7) Uani 1 1 d . U . . .
H24 H 0.3869 0.2640 0.3990 0.033 Uiso 1 1 calc R U . . .
C25 C 0.3270(3) 0.4003(2) 0.41078(19) 0.0213(6) Uani 1 1 d . U . . .
H25 H 0.3326 0.4063 0.4693 0.026 Uiso 1 1 calc R U . . .
C26 C 0.2852(3) 0.47723(19) 0.36907(17) 0.0161(6) Uani 1 1 d . U . . .
C261 C 0.2585(3) 0.5705(2) 0.41789(17) 0.0174(6) Uani 1 1 d . U . . .
H261 H 0.2388 0.6190 0.3778 0.021 Uiso 1 1 calc R U . . .
C262 C 0.1407(3) 0.5543(2) 0.46914(19) 0.0259(7) Uani 1 1 d . U . . .
H26A H 0.0640 0.5291 0.4326 0.039 Uiso 1 1 calc R U . . .
H26B H 0.1258 0.6169 0.4986 0.039 Uiso 1 1 calc R U . . .
H26C H 0.1573 0.5068 0.5089 0.039 Uiso 1 1 calc R U . . .
C263 C 0.3771(3) 0.6156(2) 0.47398(18) 0.0239(7) Uani 1 1 d . U . . .
H26D H 0.4018 0.5679 0.5118 0.036 Uiso 1 1 calc R U . . .
H26E H 0.3560 0.6750 0.5057 0.036 Uiso 1 1 calc R U . . .
H26F H 0.4493 0.6327 0.4403 0.036 Uiso 1 1 calc R U . . .
C31 C 0.1543(3) 0.88706(19) 0.27520(19) 0.0201(6) Uani 1 1 d . U . . .
C32 C 0.0866(3) 0.9455(2) 0.2242(2) 0.0250(7) Uani 1 1 d . U . . .
C321 C 0.0210(3) 0.9027(2) 0.1417(2) 0.0321(8) Uani 1 1 d . U . . .
H321 H -0.0006 0.8306 0.1449 0.039 Uiso 1 1 calc R U . . .
C322 C -0.1058(4) 0.9454(2) 0.1200(2) 0.0425(9) Uani 1 1 d . U . . .
H32A H -0.1602 0.9432 0.1668 0.064 Uiso 1 1 calc R U . . .
H32B H -0.1518 0.9066 0.0718 0.064 Uiso 1 1 calc R U . . .
H32C H -0.0867 1.0137 0.1076 0.064 Uiso 1 1 calc R U . . .
C323 C 0.1117(4) 0.9151(3) 0.0726(2) 0.0479(10) Uani 1 1 d . U . . .
H32D H 0.1312 0.9852 0.0658 0.072 Uiso 1 1 calc R U . . .
H32E H 0.0698 0.8811 0.0211 0.072 Uiso 1 1 calc R U . . .
H32F H 0.1923 0.8870 0.0864 0.072 Uiso 1 1 calc R U . . .
C33 C 0.0851(3) 1.0446(2) 0.2520(2) 0.0312(8) Uani 1 1 d . U . . .
H33 H 0.0398 1.0858 0.2192 0.037 Uiso 1 1 calc R U . . .
C34 C 0.1483(3) 1.0834(2) 0.3262(2) 0.0351(8) Uani 1 1 d . U . . .
H34 H 0.1475 1.1511 0.3436 0.042 Uiso 1 1 calc R U . . .
C35 C 0.2123(3) 1.0248(2) 0.3750(2) 0.0370(8) Uani 1 1 d . U . . .
H35 H 0.2542 1.0526 0.4263 0.044 Uiso 1 1 calc R U . . .
C36 C 0.2174(3) 0.9252(2) 0.3511(2) 0.0275(7) Uani 1 1 d . U . . .
C361 C 0.2881(3) 0.8619(2) 0.4073(2) 0.0370(8) Uani 1 1 d . U . . .
H361 H 0.2594 0.7915 0.3878 0.044 Uiso 1 1 calc R U . . .
C362 C 0.2554(4) 0.8783(3) 0.4968(2) 0.0517(11) Uani 1 1 d . U . . .
H36A H 0.2875 0.9457 0.5187 0.078 Uiso 1 1 calc R U . . .
H36B H 0.2966 0.8318 0.5294 0.078 Uiso 1 1 calc R U . . .
H36C H 0.1613 0.8680 0.4997 0.078 Uiso 1 1 calc R U . . .
C363 C 0.4345(4) 0.8788(3) 0.4012(3) 0.0572(12) Uani 1 1 d . U . . .
H36D H 0.4549 0.8607 0.3446 0.086 Uiso 1 1 calc R U . . .
H36E H 0.4779 0.8384 0.4386 0.086 Uiso 1 1 calc R U . . .
H36F H 0.4647 0.9484 0.4166 0.086 Uiso 1 1 calc R U . . .
C41 C 0.4165(3) 0.7910(2) 0.1766(2) 0.0312(8) Uani 1 1 d . U . . .
H41 H 0.3593 0.8403 0.1832 0.037 Uiso 1 1 calc R U . . .
C42 C 0.5386(3) 0.8178(2) 0.1511(2) 0.0407(9) Uani 1 1 d . U . . .
H42 H 0.5636 0.8838 0.1405 0.049 Uiso 1 1 calc R U . . .
C43 C 0.6231(3) 0.7478(2) 0.14142(19) 0.0267(7) Uani 1 1 d . U . . .
H43 H 0.7069 0.7639 0.1232 0.032 Uiso 1 1 calc R U . . .
C44 C 0.5833(3) 0.6545(2) 0.1587(2) 0.0293(7) Uani 1 1 d . U . . .
H44 H 0.6400 0.6046 0.1537 0.035 Uiso 1 1 calc R U . . .
C45 C 0.4596(3) 0.6332(2) 0.1834(2) 0.0259(7) Uani 1 1 d . U . . .
H45 H 0.4333 0.5676 0.1947 0.031 Uiso 1 1 calc R U . . .
C1S C -0.5771(8) 1.0575(6) 0.1770(7) 0.051(2) Uani 0.621(11) 1 d D U P A 1
H1S H -0.6590 1.0369 0.1961 0.061 Uiso 0.621(11) 1 calc R U P A 1
C2S C -0.5663(8) 1.0648(6) 0.0953(7) 0.060(2) Uani 0.621(11) 1 d D U P A 1
H2S H -0.6398 1.0478 0.0573 0.072 Uiso 0.621(11) 1 calc R U P A 1
C3S C -0.4525(7) 1.0958(5) 0.0690(6) 0.055(2) Uani 0.621(11) 1 d D U P A 1
H3S H -0.4461 1.1023 0.0120 0.066 Uiso 0.621(11) 1 calc R U P A 1
C4S C -0.3432(8) 1.1187(7) 0.1224(6) 0.048(2) Uani 0.621(11) 1 d D U P A 1
H4S H -0.2636 1.1415 0.1014 0.058 Uiso 0.621(11) 1 calc R U P A 1
C5S C -0.3472(9) 1.1094(7) 0.2039(7) 0.063(3) Uani 0.621(11) 1 d D U P A 1
H5S H -0.2708 1.1220 0.2399 0.076 Uiso 0.621(11) 1 calc R U P A 1
C6S C -0.4684(9) 1.0801(6) 0.2339(7) 0.062(2) Uani 0.621(11) 1 d D U P A 1
H6S H -0.4762 1.0758 0.2911 0.074 Uiso 0.621(11) 1 calc R U P A 1
C1T C -0.5268(14) 1.0769(10) 0.1367(9) 0.053(3) Uani 0.379(11) 1 d D U P A 2
H1T H -0.5958 1.0699 0.0949 0.064 Uiso 0.379(11) 1 calc R U P A 2
C2T C -0.5503(15) 1.0599(10) 0.2165(9) 0.044(3) Uani 0.379(11) 1 d D U P A 2
H2T H -0.6363 1.0390 0.2287 0.053 Uiso 0.379(11) 1 calc R U P A 2
C3T C -0.4567(13) 1.0718(10) 0.2773(9) 0.056(3) Uani 0.379(11) 1 d D U P A 2
H3T H -0.4760 1.0596 0.3318 0.067 Uiso 0.379(11) 1 calc R U P A 2
C4T C -0.3352(12) 1.1013(8) 0.2608(10) 0.060(3) Uani 0.379(11) 1 d D U P A 2
H4T H -0.2689 1.1097 0.3043 0.072 Uiso 0.379(11) 1 calc R U P A 2
C5T C -0.3037(13) 1.1194(10) 0.1840(10) 0.051(3) Uani 0.379(11) 1 d D U P A 2
H5T H -0.2166 1.1423 0.1757 0.062 Uiso 0.379(11) 1 calc R U P A 2
C6T C -0.3948(15) 1.1056(12) 0.1174(10) 0.057(4) Uani 0.379(11) 1 d D U P A 2
H6T H -0.3724 1.1142 0.0628 0.068 Uiso 0.379(11) 1 calc R U P A 2

loop_
_atom_site_aniso_label
_atom_site_aniso_U_11
_atom_site_aniso_U_22
_atom_site_aniso_U_33
_atom_site_aniso_U_23
_atom_site_aniso_U_13
_atom_site_aniso_U_12
Nb1 0.01243(13) 0.01299(12) 0.01351(13) -0.00055(9) 0.00094(9) 0.00230(9)
P1 0.0194(4) 0.0229(4) 0.0149(4) 0.0017(3) 0.0012(3) 0.0007(3)
P2 0.0186(4) 0.0200(4) 0.0143(4) -0.0010(3) -0.0019(3) 0.0035(3)
P3 0.0149(4) 0.0230(4) 0.0164(4) -0.0001(3) -0.0005(3) 0.0042(3)
O1 0.0109(9) 0.0187(9) 0.0136(10) -0.0013(8) 0.0024(8) 0.0012(7)
O2 0.0153(10) 0.0147(9) 0.0127(10) 0.0016(7) 0.0022(8) 0.0049(7)
O3 0.0185(10) 0.0137(9) 0.0222(11) 0.0003(8) 0.0053(8) 0.0037(8)
N1 0.0155(12) 0.0162(11) 0.0159(12) -0.0003(9) 0.0024(10) 0.0014(9)
C11 0.0145(14) 0.0233(14) 0.0171(15) 0.0018(11) 0.0042(11) 0.0032(11)
C12 0.0113(13) 0.0239(14) 0.0108(14) 0.0031(11) 0.0031(10) 0.0010(10)
C121 0.0206(16) 0.0230(15) 0.0334(18) -0.0014(13) 0.0113(13) 0.0025(12)
C122 0.053(3) 0.0323(19) 0.061(3) 0.0125(18) -0.011(2) -0.0022(17)
C123 0.067(3) 0.041(2) 0.035(2) -0.0071(17) 0.0057(19) -0.0095(19)
C13 0.0182(15) 0.0279(15) 0.0227(16) 0.0030(12) 0.0066(12) 0.0063(12)
C14 0.0144(14) 0.0332(16) 0.0237(17) 0.0019(13) 0.0044(12) -0.0004(12)
C15 0.0190(15) 0.0235(15) 0.0191(16) 0.0019(12) 0.0015(12) -0.0021(11)
C16 0.0162(14) 0.0214(13) 0.0131(14) 0.0009(11) 0.0016(11) 0.0010(11)
C161 0.0179(14) 0.0185(13) 0.0186(15) 0.0008(11) 0.0034(12) -0.0027(11)
C162 0.0241(17) 0.0283(16) 0.0237(17) -0.0060(13) 0.0024(13) -0.0022(13)
C163 0.0280(17) 0.0232(15) 0.0282(18) 0.0032(13) 0.0057(14) 0.0038(13)
C21 0.0101(13) 0.0159(13) 0.0184(14) 0.0040(10) -0.0011(11) 0.0006(10)
C22 0.0175(15) 0.0164(13) 0.0233(15) -0.0006(11) -0.0019(12) 0.0032(11)
C221 0.0249(16) 0.0185(14) 0.0222(16) -0.0047(12) -0.0009(13) 0.0091(12)
C222 0.0354(19) 0.0280(17) 0.0287(19) -0.0057(14) -0.0080(15) 0.0048(14)
C223 0.0332(19) 0.0327(18) 0.032(2) -0.0037(15) 0.0045(15) 0.0139(14)
C23 0.0293(17) 0.0154(14) 0.0316(18) -0.0004(12) -0.0046(14) 0.0069(12)
C24 0.0301(18) 0.0185(14) 0.0334(18) 0.0086(13) -0.0076(14) 0.0031(13)
C25 0.0206(15) 0.0229(14) 0.0200(15) 0.0079(12) -0.0040(12) -0.0006(12)
C26 0.0112(13) 0.0183(13) 0.0182(14) 0.0032(11) -0.0005(11) -0.0024(10)
C261 0.0138(14) 0.0228(14) 0.0163(15) 0.0024(11) 0.0021(11) 0.0036(11)
C262 0.0186(15) 0.0382(18) 0.0213(17) 0.0026(14) 0.0043(13) 0.0032(13)
C263 0.0185(15) 0.0301(16) 0.0213(16) -0.0039(13) -0.0015(12) 0.0013(12)
C31 0.0181(15) 0.0105(12) 0.0324(17) -0.0008(11) 0.0088(12) 0.0025(11)
C32 0.0264(16) 0.0170(14) 0.0336(17) 0.0046(12) 0.0104(13) 0.0043(12)
C321 0.045(2) 0.0198(15) 0.0333(19) 0.0061(13) 0.0000(15) 0.0112(14)
C322 0.055(2) 0.0299(18) 0.044(2) 0.0135(17) -0.0043(18) 0.0107(17)
C323 0.073(3) 0.042(2) 0.035(2) 0.0125(17) 0.013(2) 0.024(2)
C33 0.0331(19) 0.0168(14) 0.046(2) 0.0053(13) 0.0103(16) 0.0085(13)
C34 0.037(2) 0.0148(14) 0.052(2) -0.0059(14) 0.0110(16) 0.0014(13)
C35 0.040(2) 0.0216(16) 0.046(2) -0.0108(14) -0.0012(17) 0.0025(14)
C36 0.0237(16) 0.0192(14) 0.0376(18) -0.0053(13) 0.0009(14) 0.0008(12)
C361 0.045(2) 0.0213(16) 0.040(2) -0.0113(14) -0.0145(16) 0.0071(14)
C362 0.070(3) 0.042(2) 0.041(2) -0.0054(18) -0.010(2) 0.014(2)
C363 0.040(2) 0.055(3) 0.074(3) -0.009(2) -0.015(2) 0.0157(19)
C41 0.0223(16) 0.0163(14) 0.057(2) 0.0035(14) 0.0139(16) 0.0053(12)
C42 0.0280(18) 0.0223(16) 0.074(3) 0.0065(17) 0.0212(18) 0.0001(13)
C43 0.0182(15) 0.0315(16) 0.0308(19) 0.0025(14) 0.0080(13) 0.0007(12)
C44 0.0178(16) 0.0295(16) 0.044(2) 0.0093(15) 0.0088(14) 0.0089(13)
C45 0.0212(15) 0.0219(15) 0.0371(19) 0.0098(13) 0.0072(14) 0.0049(12)
C1S 0.045(4) 0.018(3) 0.093(6) 0.001(4) 0.037(4) 0.004(3)
C2S 0.055(4) 0.027(4) 0.103(6) -0.004(4) 0.027(4) 0.014(3)
C3S 0.052(4) 0.022(3) 0.094(6) 0.005(3) 0.022(4) 0.010(3)
C4S 0.040(4) 0.022(4) 0.084(6) 0.000(3) 0.027(4) 0.003(3)
C5S 0.068(5) 0.037(5) 0.084(6) 0.000(4) 0.022(4) -0.003(4)
C6S 0.079(5) 0.025(4) 0.085(6) 0.002(4) 0.033(4) 0.004(4)
C1T 0.067(7) 0.019(5) 0.073(7) -0.007(5) 0.011(5) 0.012(5)
C2T 0.051(6) 0.008(5) 0.074(7) -0.008(5) 0.024(5) 0.007(4)
C3T 0.079(6) 0.021(5) 0.070(7) 0.005(5) 0.018(5) 0.000(4)
C4T 0.070(6) 0.032(6) 0.079(7) -0.001(5) 0.017(5) 0.003(4)
C5T 0.057(6) 0.012(5) 0.085(8) -0.004(5) 0.022(5) -0.002(5)
C6T 0.071(7) 0.024(6) 0.077(7) -0.003(5) 0.021(6) 0.007(6)

loop_
_atom_type_symbol
_atom_type_description
_atom_type_scat_dispersion_real
_atom_type_scat_dispersion_imag
_atom_type_scat_source
C C 0.0033 0.0016 'International Tables Vol C Tables 4.2.6.8 and 6.1.1.4'
H H 0.0000 0.0000 'International Tables Vol C Tables 4.2.6.8 and 6.1.1.4'
N N 0.0061 0.0033 'International Tables Vol C Tables 4.2.6.8 and 6.1.1.4'
O O 0.0106 0.0060 'International Tables Vol C Tables 4.2.6.8 and 6.1.1.4'
P P 0.1023 0.0942 'International Tables Vol C Tables 4.2.6.8 and 6.1.1.4'
Nb Nb -2.0727 0.6215 'International Tables Vol C Tables 4.2.6.8 and 6.1.1.4'

loop_
_geom_angle_atom_site_label_1
_geom_angle_atom_site_label_2
_geom_angle_atom_site_label_3
_geom_angle
_geom_angle_site_symmetry_3
O3 Nb1 O2 147.76(8) .
O3 Nb1 O1 93.12(8) .
O2 Nb1 O1 89.63(7) .
O3 Nb1 N1 82.08(8) .
O2 Nb1 N1 79.79(7) .
O1 Nb1 N1 150.24(8) .
O3 Nb1 P3 99.18(6) .
O2 Nb1 P3 113.03(6) .
O1 Nb1 P3 83.08(6) .
N1 Nb1 P3 126.67(6) .
O3 Nb1 P1 97.06(6) .
O2 Nb1 P1 104.17(6) .
O1 Nb1 P1 133.48(6) .
N1 Nb1 P1 76.26(6) .
P3 Nb1 P1 50.52(2) .
P3 P1 P2 60.38(3) .
P3 P1 Nb1 63.78(3) .
P2 P1 Nb1 83.95(3) .
P3 P2 P1 59.00(3) .
P3 P2 P2 95.50(5) 2_565
P1 P2 P2 97.20(5) 2_565
P1 P3 P2 60.62(3) .
P1 P3 Nb1 65.69(3) .
P2 P3 Nb1 85.01(3) .
C12 O1 Nb1 147.37(17) .
C21 O2 Nb1 156.77(17) .
C31 O3 Nb1 174.27(18) .
C41 N1 C45 116.0(2) .
C41 N1 Nb1 122.24(19) .
C45 N1 Nb1 121.41(18) .
C13 C11 C12 118.6(3) .
C13 C11 C121 120.0(3) .
C12 C11 C121 121.3(2) .
O1 C12 C16 121.1(2) .
O1 C12 C11 117.9(2) .
C16 C12 C11 120.9(2) .
C122 C121 C11 112.2(3) .
C122 C121 C123 110.2(3) .
C11 C121 C123 111.1(3) .
C14 C13 C11 121.2(3) .
C15 C14 C13 119.4(3) .
C14 C15 C16 122.0(3) .
C15 C16 C12 117.8(3) .
C15 C16 C161 118.9(2) .
C12 C16 C161 123.2(2) .
C16 C161 C162 111.2(2) .
C16 C161 C163 111.7(2) .
C162 C161 C163 110.3(2) .
O2 C21 C26 120.2(2) .
O2 C21 C22 117.6(2) .
C26 C21 C22 122.2(2) .
C23 C22 C21 117.2(3) .
C23 C22 C221 120.3(3) .
C21 C22 C221 122.5(2) .
C22 C221 C222 111.4(2) .
C22 C221 C223 111.4(2) .
C222 C221 C223 110.5(2) .
C24 C23 C22 121.6(3) .
C23 C24 C25 119.9(3) .
C24 C25 C26 121.7(3) .
C25 C26 C21 117.3(3) .
C25 C26 C261 119.2(3) .
C21 C26 C261 123.4(2) .
C26 C261 C263 111.5(2) .
C26 C261 C262 112.3(2) .
C263 C261 C262 109.8(2) .
O3 C31 C36 120.0(3) .
O3 C31 C32 117.9(3) .
C36 C31 C32 122.1(3) .
C33 C32 C31 117.5(3) .
C33 C32 C321 121.5(3) .
C31 C32 C321 121.0(3) .
C32 C321 C323 111.4(3) .
C32 C321 C322 113.3(3) .
C323 C321 C322 109.8(3) .
C34 C33 C32 121.0(3) .
C35 C34 C33 120.4(3) .
C34 C35 C36 121.6(3) .
C35 C36 C31 117.5(3) .
C35 C36 C361 120.2(3) .
C31 C36 C361 122.3(3) .
C36 C361 C362 112.6(3) .
C36 C361 C363 111.0(3) .
C362 C361 C363 110.3(3) .
N1 C41 C42 123.7(3) .
C43 C42 C41 119.1(3) .
C44 C43 C42 118.2(3) .
C43 C44 C45 119.4(3) .
N1 C45 C44 123.6(3) .
C2S C1S C6S 120.9(7) .
C3S C2S C1S 119.5(8) .
C2S C3S C4S 121.7(8) .
C5S C4S C3S 121.3(7) .
C4S C5S C6S 118.1(9) .
C1S C6S C5S 118.4(8) .
C2T C1T C6T 118.9(11) .
C3T C2T C1T 122.4(12) .
C2T C3T C4T 119.2(11) .
C3T C4T C5T 122.2(12) .
C4T C5T C6T 121.8(12) .
C5T C6T C1T 115.3(12) .

loop_
_geom_bond_atom_site_label_1
_geom_bond_atom_site_label_2
_geom_bond_distance
_geom_bond_site_symmetry_2
Nb1 O3 1.8938(18) .
Nb1 O2 1.9008(17) .
Nb1 O1 1.9627(18) .
Nb1 N1 2.404(2) .
Nb1 P3 2.5253(8) .
Nb1 P1 2.5653(8) .
P1 P3 2.1727(11) .
P1 P2 2.2089(10) .
P2 P3 2.2035(11) .
P2 P2 2.2381(15) 2_565
O1 C12 1.367(3) .
O2 C21 1.371(3) .
O3 C31 1.371(3) .
N1 C41 1.333(3) .
N1 C45 1.341(4) .
C11 C13 1.389(4) .
C11 C12 1.409(4) .
C11 C121 1.524(4) .
C12 C16 1.407(4) .
C121 C122 1.510(4) .
C121 C123 1.539(5) .
C13 C14 1.387(4) .
C14 C15 1.375(4) .
C15 C16 1.396(4) .
C16 C161 1.519(4) .
C161 C162 1.535(4) .
C161 C163 1.543(4) .
C21 C26 1.405(4) .
C21 C22 1.415(4) .
C22 C23 1.398(4) .
C22 C221 1.509(4) .
C221 C222 1.535(4) .
C221 C223 1.541(4) .
C23 C24 1.379(4) .
C24 C25 1.381(4) .
C25 C26 1.396(4) .
C26 C261 1.510(4) .
C261 C263 1.532(4) .
C261 C262 1.536(4) .
C31 C36 1.399(4) .
C31 C32 1.411(4) .
C32 C33 1.398(4) .
C32 C321 1.515(4) .
C321 C323 1.527(5) .
C321 C322 1.530(5) .
C33 C34 1.380(5) .
C34 C35 1.370(5) .
C35 C36 1.397(4) .
C36 C361 1.524(5) .
C361 C362 1.526(5) .
C361 C363 1.529(5) .
C41 C42 1.387(4) .
C42 C43 1.373(4) .
C43 C44 1.364(4) .
C44 C45 1.384(4) .
C1S C2S 1.359(10) .
C1S C6S 1.408(11) .
C2S C3S 1.327(9) .
C3S C4S 1.380(10) .
C4S C5S 1.352(11) .
C5S C6S 1.414(10) .
C1T C2T 1.379(13) .
C1T C6T 1.451(16) .
C2T C3T 1.333(13) .
C3T C4T 1.339(14) .
C4T C5T 1.353(13) .
C5T C6T 1.384(14) .
